data_4109965
loop_
_publ_author_name
'Cheuk-Wai So'
'Herbert W. Roesky'
'Prabhuodeyara M. Gurubasavaraj'
'Rainer B. Oswald'
'Michael T. Gamer'
'Peter G. Jones'
'Steffen Blaurock'

_publ_section_title
;
 Synthesis and Structures of Heteroleptic Silylenes
;
_journal_name_full 'Journal of the American Chemical Society'
_journal_page_first 12049
_journal_page_last 12054
_journal_paper_doi 10.1021/ja074019e
_journal_volume 129
_journal_year 2007
_chemical_formula_moiety 'C26 H46 Cl2 N4 Si5'
_chemical_formula_sum 'C26 H46 Cl2 N4 Si5'
_chemical_formula_weight 626.02
_chemical_name_systematic
; 
 ? 
;
_space_group_IT_number 15
_symmetry_cell_setting monoclinic
_symmetry_Int_Tables_number 15
_symmetry_space_group_name_Hall '-C 2yc'
_symmetry_space_group_name_H-M 'C 1 2/c 1'
_atom_sites_solution_hydrogens geom
_atom_sites_solution_primary direct
_atom_sites_solution_secondary difmap
_audit_creation_date 07-06-04
_audit_creation_method 'STOE X-RED'
_cell_angle_alpha 90.00
_cell_angle_beta 90.016(6)
_cell_angle_gamma 90.00
_cell_formula_units_Z 4
_cell_length_a 21.2473(15)
_cell_length_b 8.9149(5)
_cell_length_c 18.8561(14)
_cell_measurement_reflns_used 12176
_cell_measurement_temperature 200(2)
_cell_measurement_theta_max 29.55
_cell_measurement_theta_min 2.70
_cell_volume 3571.7(4)
_computing_cell_refinement 'STOE X-AREA, PLATON (A.L.Spek, 2005)'
_computing_data_collection 'STOE X-AREA'
_computing_data_reduction 'STOE X-RED, PLATON (A.L.Spek, 2005)'
_computing_molecular_graphics 'Diamond 2.1e'
_computing_publication_material 'X-STEP32, Microsoft Word'
_computing_structure_refinement 'SHELXL-97 (Sheldrick, 1997)'
_computing_structure_solution 'SHELXS-97 (Sheldrick, 1997)'
_diffrn_ambient_temperature 200(2)
_diffrn_measured_fraction_theta_full 0.999
_diffrn_measured_fraction_theta_max 0.999
_diffrn_measurement_device_type 'STOE IPDS 2T'
_diffrn_measurement_method 'area detector'
_diffrn_radiation_monochromator graphite
_diffrn_radiation_source 'fine-focus sealed tube'
_diffrn_radiation_type MoK\a
_diffrn_radiation_wavelength 0.71073
_diffrn_reflns_av_R_equivalents 0.0335
_diffrn_reflns_av_sigmaI/netI 0.0264
_diffrn_reflns_limit_h_max 25
_diffrn_reflns_limit_h_min -24
_diffrn_reflns_limit_k_max 10
_diffrn_reflns_limit_k_min -10
_diffrn_reflns_limit_l_max 22
_diffrn_reflns_limit_l_min -22
_diffrn_reflns_number 11434
_diffrn_reflns_theta_full 25.02
_diffrn_reflns_theta_max 25.02
_diffrn_reflns_theta_min 2.70
_exptl_absorpt_coefficient_mu 0.371
_exptl_absorpt_correction_T_max 0.9546
_exptl_absorpt_correction_T_min 0.9166
_exptl_absorpt_correction_type integration
_exptl_absorpt_process_details 'STOE X-RED & X-SHAPE'
_exptl_crystal_colour brown
_exptl_crystal_density_diffrn 1.164
_exptl_crystal_description prism
_exptl_crystal_F_000 1336
_exptl_crystal_size_max 0.264
_exptl_crystal_size_mid 0.239
_exptl_crystal_size_min 0.220
_refine_diff_density_max 0.362
_refine_diff_density_min -0.174
_refine_diff_density_rms 0.042
_refine_ls_extinction_method none
_refine_ls_goodness_of_fit_ref 1.027
_refine_ls_hydrogen_treatment constr
_refine_ls_matrix_type full
_refine_ls_number_parameters 174
_refine_ls_number_reflns 3156
_refine_ls_number_restraints 0
_refine_ls_restrained_S_all 1.027
_refine_ls_R_factor_all 0.0433
_refine_ls_R_factor_gt 0.0321
_refine_ls_shift/su_max 0.001
_refine_ls_shift/su_mean 0.000
_refine_ls_structure_factor_coef Fsqd
_refine_ls_weighting_details 'calc w=1/[\s^2^(Fo^2^)+(0.0540P)^2^+0.6303P] where P=(Fo^2^+2Fc^2^)/3'
_refine_ls_weighting_scheme calc
_refine_ls_wR_factor_gt 0.0812
_refine_ls_wR_factor_ref 0.0857
_reflns_number_gt 2598
_reflns_number_total 3156
_reflns_threshold_expression >2sigma(I)
_cod_data_source_file ja074019esi20070626_040059_3.cif
_cod_data_source_block compound4
_cod_original_sg_symbol_H-M 'C 2/c'
_cod_database_code 4109965

loop_
_symmetry_equiv_pos_as_xyz
'x, y, z'
'-x, y, -z+1/2'
'x+1/2, y+1/2, z'
'-x+1/2, y+1/2, -z+1/2'
'-x, -y, -z'
'x, -y, z-1/2'
'-x+1/2, -y+1/2, -z'
'x+1/2, -y+1/2, z-1/2'

loop_
_atom_site_label
_atom_site_type_symbol
_atom_site_fract_x
_atom_site_fract_y
_atom_site_fract_z
_atom_site_U_iso_or_equiv
_atom_site_adp_type
_atom_site_occupancy
_atom_site_symmetry_multiplicity
_atom_site_calc_flag
_atom_site_refinement_flags
C1 C -0.06256(7) 0.82061(19) 0.16701(9) 0.0296(4) Uani 1 1 d .
C2 C -0.10062(8) 0.7605(2) 0.10726(9) 0.0333(4) Uani 1 1 d .
C3 C -0.14416(9) 0.6454(2) 0.11630(10) 0.0439(5) Uani 1 1 d .
H3 H -0.1503 0.6022 0.1618 0.053 Uiso 1 1 calc R
C4 C -0.17849(10) 0.5941(3) 0.05880(12) 0.0555(6) Uani 1 1 d .
H4 H -0.2080 0.5151 0.0648 0.067 Uiso 1 1 calc R
C5 C -0.16991(11) 0.6574(3) -0.00702(11) 0.0594(6) Uani 1 1 d .
H5 H -0.1939 0.6228 -0.0463 0.071 Uiso 1 1 calc R
C6 C -0.12684(11) 0.7702(3) -0.01622(11) 0.0596(6) Uani 1 1 d .
H6 H -0.1209 0.8128 -0.0619 0.072 Uiso 1 1 calc R
C7 C -0.09208(9) 0.8225(3) 0.04051(10) 0.0461(5) Uani 1 1 d .
H7 H -0.0624 0.9008 0.0338 0.055 Uiso 1 1 calc R
C8 C 0.08075(10) 0.7643(3) 0.05025(11) 0.0517(5) Uani 1 1 d .
H8A H 0.0474 0.7854 0.0157 0.078 Uiso 1 1 calc R
H8B H 0.1129 0.7006 0.0282 0.078 Uiso 1 1 calc R
H8C H 0.1000 0.8587 0.0657 0.078 Uiso 1 1 calc R
C9 C 0.10966(10) 0.6023(3) 0.19031(11) 0.0524(5) Uani 1 1 d .
H9A H 0.1368 0.6876 0.2021 0.079 Uiso 1 1 calc R
H9B H 0.1348 0.5238 0.1675 0.079 Uiso 1 1 calc R
H9C H 0.0907 0.5626 0.2338 0.079 Uiso 1 1 calc R
C10 C 0.00223(10) 0.4954(2) 0.10087(11) 0.0456(5) Uani 1 1 d .
H10A H -0.0190 0.4517 0.1421 0.068 Uiso 1 1 calc R
H10B H 0.0315 0.4218 0.0808 0.068 Uiso 1 1 calc R
H10C H -0.0291 0.5230 0.0650 0.068 Uiso 1 1 calc R
C11 C -0.13321(12) 1.2288(3) 0.1970(2) 0.0870(10) Uani 1 1 d .
H11A H -0.1034 1.2681 0.2320 0.131 Uiso 1 1 calc R
H11B H -0.1720 1.2882 0.1983 0.131 Uiso 1 1 calc R
H11C H -0.1145 1.2349 0.1496 0.131 Uiso 1 1 calc R
C12 C -0.18715(11) 1.0123(4) 0.30752(14) 0.0704(7) Uani 1 1 d .
H12A H -0.2037 0.9104 0.3135 0.106 Uiso 1 1 calc R
H12B H -0.2215 1.0848 0.3126 0.106 Uiso 1 1 calc R
H12C H -0.1550 1.0317 0.3437 0.106 Uiso 1 1 calc R
C13 C -0.21229(10) 0.9682(4) 0.15393(15) 0.0752(9) Uani 1 1 d .
H13A H -0.1954 0.9739 0.1057 0.113 Uiso 1 1 calc R
H13B H -0.2494 1.0331 0.1578 0.113 Uiso 1 1 calc R
H13C H -0.2243 0.8644 0.1645 0.113 Uiso 1 1 calc R
N1 N -0.00199(6) 0.78990(16) 0.17682(7) 0.0298(3) Uani 1 1 d .
N2 N -0.08211(6) 0.92124(16) 0.21445(8) 0.0310(3) Uani 1 1 d .
Si1 Si 0.0000 0.94073(7) 0.2500 0.02962(16) Uani 1 2 d S
Si2 Si 0.04641(2) 0.66518(6) 0.12865(3) 0.03439(14) Uani 1 1 d .
Si3 Si -0.15156(2) 1.03076(6) 0.21790(3) 0.04300(16) Uani 1 1 d .
Cl Cl 0.02570(2) 1.10980(6) 0.17065(3) 0.04980(16) Uani 1 1 d .

loop_
_atom_site_aniso_label
_atom_site_aniso_U_11
_atom_site_aniso_U_22
_atom_site_aniso_U_33
_atom_site_aniso_U_23
_atom_site_aniso_U_13
_atom_site_aniso_U_12
C1 0.0274(8) 0.0277(9) 0.0337(9) 0.0046(7) 0.0030(7) -0.0016(7)
C2 0.0279(8) 0.0376(10) 0.0343(9) -0.0007(8) 0.0020(7) 0.0065(7)
C3 0.0433(10) 0.0512(12) 0.0372(10) -0.0030(9) -0.0015(8) -0.0075(9)
C4 0.0456(11) 0.0690(15) 0.0520(12) -0.0143(11) -0.0058(9) -0.0094(11)
C5 0.0477(12) 0.0900(18) 0.0405(11) -0.0165(12) -0.0117(9) 0.0112(12)
C6 0.0542(13) 0.0892(19) 0.0355(11) 0.0099(11) -0.0031(9) 0.0163(13)
C7 0.0406(10) 0.0552(12) 0.0424(11) 0.0119(9) 0.0008(8) 0.0077(9)
C8 0.0516(12) 0.0574(13) 0.0461(11) 0.0026(10) 0.0209(9) 0.0025(10)
C9 0.0485(12) 0.0593(14) 0.0493(11) -0.0078(10) -0.0019(9) 0.0285(10)
C10 0.0504(11) 0.0353(10) 0.0509(11) -0.0067(9) 0.0080(9) 0.0073(9)
C11 0.0492(14) 0.0435(14) 0.168(3) 0.0092(17) -0.0081(16) 0.0169(11)
C12 0.0406(12) 0.094(2) 0.0762(17) -0.0256(15) 0.0129(11) 0.0162(12)
C13 0.0357(11) 0.096(2) 0.0938(19) -0.0348(16) -0.0188(12) 0.0230(12)
N1 0.0258(7) 0.0308(8) 0.0327(7) 0.0022(6) 0.0038(5) 0.0028(6)
N2 0.0226(6) 0.0284(7) 0.0421(8) -0.0023(6) 0.0014(6) 0.0002(5)
Si1 0.0215(3) 0.0248(3) 0.0426(4) 0.000 0.0026(3) 0.000
Si2 0.0332(3) 0.0368(3) 0.0332(3) 0.0008(2) 0.00632(19) 0.0085(2)
Si3 0.0237(2) 0.0417(3) 0.0637(4) -0.0112(3) -0.0015(2) 0.0069(2)
Cl 0.0342(2) 0.0395(3) 0.0757(4) 0.0248(2) -0.0017(2) -0.00323(19)

loop_
_atom_type_symbol
_atom_type_description
_atom_type_scat_dispersion_real
_atom_type_scat_dispersion_imag
_atom_type_scat_source
C C 0.0033 0.0016 'International Tables Vol C Tables 4.2.6.8 and 6.1.1.4'
H H 0.0000 0.0000 'International Tables Vol C Tables 4.2.6.8 and 6.1.1.4'
N N 0.0061 0.0033 'International Tables Vol C Tables 4.2.6.8 and 6.1.1.4'
Si Si 0.0817 0.0704 'International Tables Vol C Tables 4.2.6.8 and 6.1.1.4'
Cl Cl 0.1484 0.1585 'International Tables Vol C Tables 4.2.6.8 and 6.1.1.4'

loop_
_geom_angle_atom_site_label_1
_geom_angle_atom_site_label_2
_geom_angle_atom_site_label_3
_geom_angle
_geom_angle_site_symmetry_1
_geom_angle_site_symmetry_3
N1 C1 N2 110.32(15) . .
N1 C1 C2 123.91(15) . .
N2 C1 C2 125.56(14) . .
N1 C1 Si1 56.32(9) . .
N2 C1 Si1 54.15(8) . .
C2 C1 Si1 172.31(12) . .
C7 C2 C3 119.48(17) . .
C7 C2 C1 118.21(17) . .
C3 C2 C1 122.31(16) . .
C4 C3 C2 119.86(19) . .
C5 C4 C3 120.1(2) . .
C6 C5 C4 120.3(2) . .
C5 C6 C7 120.4(2) . .
C6 C7 C2 119.9(2) . .
C1 N1 Si2 128.48(12) . .
C1 N1 Si1 88.68(10) . .
Si2 N1 Si1 142.64(8) . .
C1 N2 Si3 130.95(12) . .
C1 N2 Si1 90.70(10) . .
Si3 N2 Si1 135.27(9) . .
N2 Si1 N2 169.37(9) 2 .
N2 Si1 N1 70.09(6) 2 2
N2 Si1 N1 102.20(6) . 2
N2 Si1 N1 102.20(6) 2 .
N2 Si1 N1 70.09(6) . .
N1 Si1 N1 91.51(9) 2 .
N2 Si1 Cl 92.96(5) 2 2
N2 Si1 Cl 94.34(5) . 2
N1 Si1 Cl 89.80(4) 2 2
N1 Si1 Cl 164.30(4) . 2
N2 Si1 Cl 94.34(5) 2 .
N2 Si1 Cl 92.96(5) . .
N1 Si1 Cl 164.30(4) 2 .
N1 Si1 Cl 89.80(4) . .
Cl Si1 Cl 93.16(4) 2 .
N2 Si1 C1 35.16(6) 2 2
N2 Si1 C1 137.05(6) . 2
N1 Si1 C1 35.00(6) 2 2
N1 Si1 C1 100.00(6) . 2
Cl Si1 C1 89.99(4) 2 2
Cl Si1 C1 129.50(4) . 2
N2 Si1 C1 137.04(6) 2 .
N2 Si1 C1 35.16(6) . .
N1 Si1 C1 100.00(6) 2 .
N1 Si1 C1 35.01(6) . .
Cl Si1 C1 129.49(4) 2 .
Cl Si1 C1 89.99(4) . .
C1 Si1 C1 124.90(9) 2 .
N1 Si2 C10 111.35(8) . .
N1 Si2 C9 106.76(8) . .
C10 Si2 C9 107.19(11) . .
N1 Si2 C8 109.66(9) . .
C10 Si2 C8 111.06(10) . .
C9 Si2 C8 110.71(11) . .
N2 Si3 C11 110.04(9) . .
N2 Si3 C13 112.98(9) . .
C11 Si3 C13 107.18(15) . .
N2 Si3 C12 108.88(10) . .
C11 Si3 C12 111.36(16) . .
C13 Si3 C12 106.37(12) . .

loop_
_geom_bond_atom_site_label_1
_geom_bond_atom_site_label_2
_geom_bond_distance
_geom_bond_site_symmetry_2
C1 N1 1.329(2) .
C1 N2 1.333(2) .
C1 C2 1.487(2) .
C1 Si1 2.3154(17) .
C2 C7 1.387(3) .
C2 C3 1.392(3) .
C3 C4 1.384(3) .
C4 C5 1.376(3) .
C5 C6 1.371(4) .
C6 C7 1.381(3) .
C8 Si2 1.871(2) .
C9 Si2 1.863(2) .
C10 Si2 1.856(2) .
C11 Si3 1.850(3) .
C12 Si3 1.859(3) .
C13 Si3 1.852(2) .
N1 Si2 1.7660(14) .
N1 Si1 1.9272(15) .
N2 Si3 1.7706(14) .
N2 Si1 1.8768(13) .
Si1 N2 1.8767(13) 2
Si1 N1 1.9272(15) 2
Si1 Cl 2.1929(7) 2
Si1 Cl 2.1929(7) .
Si1 C1 2.3153(17) 2

loop_
_geom_torsion_atom_site_label_1
_geom_torsion_atom_site_label_2
_geom_torsion_atom_site_label_3
_geom_torsion_atom_site_label_4
_geom_torsion
_geom_torsion_site_symmetry_4
N1 C1 C2 C7 -75.6(2) .
N2 C1 C2 C7 98.6(2) .
Si1 C1 C2 C7 13.5(10) .
N1 C1 C2 C3 104.6(2) .
N2 C1 C2 C3 -81.3(2) .
Si1 C1 C2 C3 -166.3(8) .
C7 C2 C3 C4 0.0(3) .
C1 C2 C3 C4 179.78(18) .
C2 C3 C4 C5 -0.5(3) .
C3 C4 C5 C6 0.8(4) .
C4 C5 C6 C7 -0.6(4) .
C5 C6 C7 C2 0.1(3) .
C3 C2 C7 C6 0.2(3) .
C1 C2 C7 C6 -179.60(18) .
N2 C1 N1 Si2 -179.94(12) .
C2 C1 N1 Si2 -5.0(2) .
Si1 C1 N1 Si2 -175.78(15) .
N2 C1 N1 Si1 -4.17(13) .
C2 C1 N1 Si1 170.75(15) .
N1 C1 N2 Si3 166.33(12) .
C2 C1 N2 Si3 -8.5(3) .
Si1 C1 N2 Si3 162.05(17) .
N1 C1 N2 Si1 4.28(14) .
C2 C1 N2 Si1 -170.53(15) .
C1 N2 Si1 N2 -47.56(9) 2
Si3 N2 Si1 N2 151.76(12) 2
C1 N2 Si1 N1 -90.09(10) 2
Si3 N2 Si1 N1 109.22(12) 2
C1 N2 Si1 N1 -2.94(9) .
Si3 N2 Si1 N1 -163.62(14) .
C1 N2 Si1 Cl 179.17(9) 2
Si3 N2 Si1 Cl 18.49(12) 2
C1 N2 Si1 Cl 85.77(10) .
Si3 N2 Si1 Cl -74.91(11) .
C1 N2 Si1 C1 -86.17(15) 2
Si3 N2 Si1 C1 113.15(12) 2
Si3 N2 Si1 C1 -160.68(18) .
C1 N1 Si1 N2 175.34(10) 2
Si2 N1 Si1 N2 -10.12(15) 2
C1 N1 Si1 N2 2.95(9) .
Si2 N1 Si1 N2 177.50(15) .
C1 N1 Si1 N1 105.38(10) 2
Si2 N1 Si1 N1 -80.07(13) 2
C1 N1 Si1 Cl 10.8(2) 2
Si2 N1 Si1 Cl -174.69(10) 2
C1 N1 Si1 Cl -90.27(9) .
Si2 N1 Si1 Cl 84.28(13) .
C1 N1 Si1 C1 139.55(9) 2
Si2 N1 Si1 C1 -45.90(14) 2
Si2 N1 Si1 C1 174.5(2) .
N1 C1 Si1 N2 -6.70(14) 2
N2 C1 Si1 N2 168.48(10) 2
C2 C1 Si1 N2 -100.9(9) 2
N1 C1 Si1 N2 -175.18(15) .
C2 C1 Si1 N2 90.6(9) .
N1 C1 Si1 N1 -78.16(12) 2
N2 C1 Si1 N1 97.02(10) 2
C2 C1 Si1 N1 -172.4(9) 2
N2 C1 Si1 N1 175.18(15) .
C2 C1 Si1 N1 -94.2(9) .
N1 C1 Si1 Cl -176.25(8) 2
N2 C1 Si1 Cl -1.07(12) 2
C2 C1 Si1 Cl 89.5(9) 2
N1 C1 Si1 Cl 89.66(9) .
N2 C1 Si1 Cl -95.16(10) .
C2 C1 Si1 Cl -4.6(9) .
N1 C1 Si1 C1 -51.17(9) 2
N2 C1 Si1 C1 124.00(10) 2
C2 C1 Si1 C1 -145.4(9) 2
C1 N1 Si2 C10 -36.33(17) .
Si1 N1 Si2 C10 150.64(14) .
C1 N1 Si2 C9 -153.02(16) .
Si1 N1 Si2 C9 33.95(17) .
C1 N1 Si2 C8 87.00(16) .
Si1 N1 Si2 C8 -86.03(16) .
C1 N2 Si3 C11 -107.1(2) .
Si1 N2 Si3 C11 46.93(18) .
C1 N2 Si3 C13 12.7(2) .
Si1 N2 Si3 C13 166.68(15) .
C1 N2 Si3 C12 130.60(17) .
Si1 N2 Si3 C12 -75.38(15) .
